data_1553146
loop_
_publ_author_name
'Xu, Qin'
'Gu, Peng'
'Wang, Feijun'
'Shi, Min'

_publ_section_title
;
 Selectfluor promoted NHC--oxazoline gold(i) complex catalyzed
 cycloaddition/oxidation reaction of enynones with alkenes
;
_journal_issue 11
_journal_name_full 'Organic Chemistry Frontiers'
_journal_page_first 1475
_journal_paper_doi 10.1039/C5QO00155B
_journal_volume 2
_journal_year 2015
_chemical_formula_sum 'C25 H23 Au I N3 O'
_chemical_formula_weight 705.33
_space_group_IT_number 15
_space_group_name_Hall '-C 2yc'
_space_group_name_H-M_alt 'C 1 2/c 1'
_symmetry_cell_setting monoclinic
_symmetry_space_group_name_H-M 'C 1 2/c 1'
_atom_sites_solution_hydrogens geom
_atom_sites_solution_primary direct
_atom_sites_solution_secondary difmap
_audit_creation_method SHELXL-97
_audit_update_record
;
2013-07-15 deposited with the CCDC.
2015-09-02 downloaded from the CCDC.
;
_cell_angle_alpha 90.00
_cell_angle_beta 101.267(6)
_cell_angle_gamma 90.00
_cell_formula_units_Z 8
_cell_length_a 32.577(6)
_cell_length_b 10.964(2)
_cell_length_c 15.077(3)
_cell_measurement_reflns_used 2308
_cell_measurement_temperature 293(2)
_cell_measurement_theta_max 40.490
_cell_measurement_theta_min 4.652
_cell_volume 5281.3(17)
_computing_cell_refinement 'Bruker SMART'
_computing_data_collection 'Bruker SMART'
_computing_data_reduction 'Bruker SHELXTL'
_computing_molecular_graphics 'Bruker SHELXTL'
_computing_publication_material 'Bruker SHELXTL'
_computing_structure_refinement 'SHELXL-97 (Sheldrick, 1997)'
_computing_structure_solution 'SHELXS-97 (Sheldrick, 1990)'
_diffrn_ambient_temperature 293(2)
_diffrn_measured_fraction_theta_full 0.999
_diffrn_measured_fraction_theta_max 0.999
_diffrn_measurement_device_type 'CCD area detector'
_diffrn_measurement_method 'phi and omega scans'
_diffrn_radiation_monochromator graphite
_diffrn_radiation_source 'fine-focus sealed tube'
_diffrn_radiation_type MoK\a
_diffrn_radiation_wavelength 0.71073
_diffrn_reflns_av_R_equivalents 0.0584
_diffrn_reflns_av_sigmaI/netI 0.0641
_diffrn_reflns_limit_h_max 39
_diffrn_reflns_limit_h_min -29
_diffrn_reflns_limit_k_max 12
_diffrn_reflns_limit_k_min -13
_diffrn_reflns_limit_l_max 12
_diffrn_reflns_limit_l_min -18
_diffrn_reflns_number 15054
_diffrn_reflns_theta_full 25.50
_diffrn_reflns_theta_max 25.50
_diffrn_reflns_theta_min 2.33
_exptl_absorpt_coefficient_mu 6.760
_exptl_absorpt_correction_T_max 1.0000
_exptl_absorpt_correction_T_min 0.0905
_exptl_absorpt_correction_type empirical
_exptl_absorpt_process_details sadabs
_exptl_crystal_colour colorless
_exptl_crystal_density_diffrn 1.774
_exptl_crystal_density_method 'not measured'
_exptl_crystal_description prismatic
_exptl_crystal_F_000 2672
_exptl_crystal_size_max 0.156
_exptl_crystal_size_mid 0.123
_exptl_crystal_size_min 0.085
_refine_diff_density_max 0.763
_refine_diff_density_min -0.712
_refine_diff_density_rms 0.151
_refine_ls_extinction_expression Fc^*^=kFc[1+0.001xFc^2^\l^3^/sin(2\q)]^-1/4^
_refine_ls_extinction_method SHELXL
_refine_ls_goodness_of_fit_ref 0.965
_refine_ls_hydrogen_treatment constr
_refine_ls_matrix_type full
_refine_ls_number_parameters 343
_refine_ls_number_reflns 4915
_refine_ls_number_restraints 170
_refine_ls_restrained_S_all 0.949
_refine_ls_R_factor_all 0.0668
_refine_ls_R_factor_gt 0.0430
_refine_ls_shift/su_max 0.032
_refine_ls_shift/su_mean 0.002
_refine_ls_structure_factor_coef Fsqd
_refine_ls_weighting_details 'calc w=1/[\s^2^(Fo^2^)+(0.0664P)^2^+0.0000P] where P=(Fo^2^+2Fc^2^)/3'
_refine_ls_weighting_scheme calc
_refine_ls_wR_factor_gt 0.1081
_refine_ls_wR_factor_ref 0.1187
_reflns_number_gt 3576
_reflns_number_total 4915
_reflns_threshold_expression >2sigma(I)
_cod_data_source_file c5qo00155b2.cif
_cod_data_source_block cd213369
_cod_depositor_comments
;
The following automatic conversions were performed:

data item '_symmetry_cell_setting' value 'Monoclinic' was changed to
'monoclinic' in accordance with the
/home/saulius/struct/COD-crude-data/automatic-downloads/DataCite-retrospective/RSC/depositions/lib/dictionaries/cif_core.dic
dictionary named 'cif_core.dic' version 2.4.2 last updated on
2011-04-26.

Automatic conversion script
Id: cif_fix_values 6909 2019-04-08 15:41:33Z antanas 
;
_cod_original_cell_volume 5281.1(18)
_cod_original_sg_symbol_H-M C2/c
_cod_database_code 1553146

loop_
_symmetry_equiv_pos_as_xyz
'x, y, z'
'-x, y, -z+1/2'
'x+1/2, y+1/2, z'
'-x+1/2, y+1/2, -z+1/2'
'-x, -y, -z'
'x, -y, z-1/2'
'-x+1/2, -y+1/2, -z'
'x+1/2, -y+1/2, z-1/2'

loop_
_atom_site_label
_atom_site_type_symbol
_atom_site_fract_x
_atom_site_fract_y
_atom_site_fract_z
_atom_site_U_iso_or_equiv
_atom_site_adp_type
_atom_site_occupancy
_atom_site_symmetry_multiplicity
_atom_site_calc_flag
_atom_site_refinement_flags
_atom_site_disorder_assembly
_atom_site_disorder_group
Au1 Au 0.267730(10) 0.59464(3) 0.56155(2) 0.04859(15) Uani 1 1 d . . .
I1 I 0.32941(2) 0.48452(5) 0.51678(4) 0.0642(2) Uani 1 1 d . . .
N1 N 0.2179(2) 0.7442(5) 0.6718(4) 0.0449(16) Uani 1 1 d . . .
N2 N 0.1780(2) 0.6572(5) 0.5581(4) 0.0422(15) Uani 1 1 d . . .
C1 C 0.2178(3) 0.6729(7) 0.5994(5) 0.0476(19) Uani 1 1 d . . .
C2 C 0.1774(3) 0.7760(7) 0.6757(5) 0.049(2) Uani 1 1 d . . .
C3 C 0.1514(3) 0.7207(7) 0.6029(5) 0.049(2) Uani 1 1 d . . .
C4 C 0.1087(3) 0.7320(8) 0.5862(7) 0.065(2) Uani 1 1 d . . .
H4 H 0.0918 0.6930 0.5375 0.078 Uiso 1 1 calc R . .
C5 C 0.0920(3) 0.8040(10) 0.6452(7) 0.075(3) Uani 1 1 d . . .
H5 H 0.0632 0.8145 0.6360 0.090 Uiso 1 1 calc R . .
C6 C 0.1171(4) 0.8606(9) 0.7173(7) 0.072(3) Uani 1 1 d . . .
H6 H 0.1045 0.9082 0.7554 0.086 Uiso 1 1 calc R . .
C7 C 0.1598(3) 0.8499(8) 0.7355(6) 0.062(2) Uani 1 1 d . . .
H7 H 0.1764 0.8892 0.7845 0.074 Uiso 1 1 calc R . .
C8 C 0.2563(3) 0.7863(7) 0.7338(6) 0.057(2) Uani 1 1 d . . .
H8 H 0.2799 0.7454 0.7146 0.068 Uiso 1 1 calc R . .
C9 C 0.2628(3) 0.9230(8) 0.7227(7) 0.065(3) Uani 1 1 d . . .
H9A H 0.2644 0.9402 0.6610 0.098 Uiso 1 1 calc R . .
H9B H 0.2883 0.9479 0.7617 0.098 Uiso 1 1 calc R . .
H9C H 0.2397 0.9669 0.7382 0.098 Uiso 1 1 calc R . .
C10 C 0.2573(3) 0.7479(9) 0.8297(6) 0.075(3) Uani 1 1 d . . .
H10A H 0.2321 0.7739 0.8479 0.113 Uiso 1 1 calc R . .
H10B H 0.2810 0.7846 0.8685 0.113 Uiso 1 1 calc R . .
H10C H 0.2596 0.6607 0.8341 0.113 Uiso 1 1 calc R . .
C11 C 0.1649(3) 0.5919(7) 0.4764(5) 0.0458(19) Uani 1 1 d . . .
C12 C 0.1474(2) 0.6544(7) 0.3983(5) 0.0492(19) Uani 1 1 d . . .
H12 H 0.1435 0.7384 0.4000 0.059 Uiso 1 1 calc R . .
C13 C 0.1355(3) 0.5913(7) 0.3174(5) 0.051(2) Uani 1 1 d . A .
C14 C 0.1419(3) 0.4614(8) 0.3177(6) 0.058(2) Uani 1 1 d . . .
H14 H 0.1347 0.4175 0.2641 0.070 Uiso 1 1 calc R . .
C15 C 0.1586(3) 0.4023(7) 0.3963(6) 0.059(2) Uani 1 1 d . . .
H15 H 0.1622 0.3182 0.3963 0.071 Uiso 1 1 calc R . .
C16 C 0.1700(3) 0.4666(8) 0.4744(6) 0.057(2) Uani 1 1 d . . .
H16 H 0.1815 0.4256 0.5275 0.068 Uiso 1 1 calc R . .
C17 C 0.1210(3) 0.6567(9) 0.2322(6) 0.063(2) Uani 1 1 d . . .
N3 N 0.1236(13) 0.616(2) 0.154(2) 0.081(3) Uani 0.65 1 d PU A 1
O1 O 0.1052(10) 0.771(3) 0.2319(17) 0.084(3) Uani 0.65 1 d PU A 1
C18 C 0.0912(13) 0.818(3) 0.137(2) 0.084(3) Uani 0.50 1 d PDU A 1
H18A H 0.0610 0.8214 0.1186 0.101 Uiso 0.50 1 calc PR A 1
H18B H 0.1033 0.8972 0.1280 0.101 Uiso 0.50 1 calc PR A 1
C19 C 0.1103(10) 0.717(2) 0.0915(19) 0.083(3) Uani 0.50 1 d PDU A 1
H19 H 0.1337 0.7466 0.0654 0.100 Uiso 0.50 1 calc PR A 1
N3' N 0.113(2) 0.771(8) 0.243(4) 0.084(3) Uani 0.35 1 d PU A 2
O1' O 0.1165(19) 0.594(4) 0.156(3) 0.082(3) Uani 0.35 1 d PU A 2
C18' C 0.0992(10) 0.684(2) 0.0854(19) 0.084(3) Uani 0.50 1 d PDU A 2
H18C H 0.0717 0.6595 0.0527 0.101 Uiso 0.50 1 calc PR A 2
H18D H 0.1177 0.6961 0.0430 0.101 Uiso 0.50 1 calc PR A 2
C19' C 0.0970(13) 0.795(3) 0.143(2) 0.084(3) Uani 0.50 1 d PDU A 2
H19' H 0.1161 0.8552 0.1250 0.100 Uiso 0.50 1 calc PR A 2
C20 C 0.0744(3) 0.6731(12) 0.0176(8) 0.115(4) Uani 0.50 1 d PGU A 1
C21 C 0.0672(4) 0.7330(12) -0.0652(8) 0.115(4) Uani 0.50 1 d PGU A 1
H21 H 0.0840 0.7985 -0.0745 0.138 Uiso 0.50 1 calc PR A 1
C22 C 0.0350(5) 0.6949(13) -0.1342(6) 0.118(4) Uani 0.50 1 d PGU A 1
H22 H 0.0302 0.7349 -0.1896 0.141 Uiso 0.50 1 calc PR A 1
C23 C 0.0099(4) 0.5969(13) -0.1203(9) 0.123(4) Uani 0.50 1 d PGU A 1
H23 H -0.0117 0.5714 -0.1665 0.147 Uiso 0.50 1 calc PR A 1
C24 C 0.0171(5) 0.5370(10) -0.0374(10) 0.124(4) Uani 0.50 1 d PGU . 1
H24 H 0.0003 0.4714 -0.0281 0.149 Uiso 0.50 1 calc PR A 1
C25 C 0.0493(4) 0.5751(10) 0.0315(9) 0.120(4) Uani 0.50 1 d PGU A 1
H25 H 0.0541 0.5351 0.0870 0.144 Uiso 0.50 1 calc PR A 1
C20' C 0.0475(4) 0.8511(11) 0.1072(7) 0.129(5) Uani 0.50 1 d PGU A 2
C21' C 0.0398(5) 0.9522(10) 0.0507(9) 0.129(5) Uani 0.50 1 d PGU . 2
C22' C -0.0006(6) 0.9978(10) 0.0260(9) 0.131(5) Uani 0.50 1 d PGU . 2
C23' C -0.0333(5) 0.9423(14) 0.0576(10) 0.132(5) Uani 0.50 1 d PGU . 2
H23' H -0.0604 0.9728 0.0411 0.159 Uiso 0.50 1 calc PR A 2
C24' C -0.0256(5) 0.8413(15) 0.1141(9) 0.133(5) Uani 0.50 1 d PGU A 2
H24' H -0.0475 0.8041 0.1353 0.160 Uiso 0.50 1 calc PR A 2
C25' C 0.0148(5) 0.7957(13) 0.1389(6) 0.131(5) Uani 0.50 1 d PGU A 2
H25' H 0.0200 0.7280 0.1766 0.157 Uiso 0.50 1 calc PR A 2

loop_
_atom_site_aniso_label
_atom_site_aniso_U_11
_atom_site_aniso_U_22
_atom_site_aniso_U_33
_atom_site_aniso_U_23
_atom_site_aniso_U_13
_atom_site_aniso_U_12
Au1 0.0610(3) 0.0464(2) 0.0389(2) -0.00233(14) 0.01097(14) -0.00024(15)
I1 0.0788(5) 0.0620(4) 0.0562(4) 0.0041(3) 0.0238(3) 0.0108(3)
N1 0.060(5) 0.038(3) 0.036(4) -0.002(3) 0.008(3) -0.001(3)
N2 0.052(4) 0.037(3) 0.036(3) 0.006(3) 0.006(3) 0.004(3)
C1 0.062(6) 0.048(5) 0.031(4) 0.002(4) 0.003(4) -0.007(4)
C2 0.073(6) 0.045(4) 0.034(4) 0.001(4) 0.023(4) 0.002(4)
C3 0.058(6) 0.053(5) 0.035(4) 0.001(4) 0.010(4) -0.002(4)
C4 0.067(7) 0.066(6) 0.060(6) -0.002(5) 0.011(5) -0.005(5)
C5 0.063(6) 0.108(8) 0.059(6) 0.012(6) 0.022(5) 0.004(6)
C6 0.084(8) 0.075(6) 0.064(7) -0.002(5) 0.032(6) 0.025(6)
C7 0.088(8) 0.051(5) 0.049(5) -0.002(4) 0.022(5) -0.004(5)
C8 0.051(5) 0.053(5) 0.059(5) -0.002(4) -0.005(4) 0.004(4)
C9 0.072(7) 0.054(5) 0.072(7) -0.005(5) 0.019(5) -0.015(4)
C10 0.109(8) 0.075(6) 0.032(5) -0.004(4) -0.009(5) -0.001(6)
C11 0.054(5) 0.051(5) 0.033(4) -0.004(4) 0.010(3) -0.003(4)
C12 0.058(5) 0.040(4) 0.051(5) -0.006(4) 0.014(4) -0.003(4)
C13 0.046(5) 0.069(6) 0.037(4) -0.005(4) 0.004(3) -0.010(4)
C14 0.076(6) 0.053(5) 0.047(5) -0.017(4) 0.015(4) -0.004(4)
C15 0.083(7) 0.046(5) 0.046(5) -0.003(4) 0.006(4) -0.007(4)
C16 0.075(6) 0.054(5) 0.038(5) 0.004(4) 0.001(4) -0.005(4)
C17 0.084(7) 0.068(6) 0.037(5) -0.006(4) 0.007(4) 0.001(5)
N3 0.121(8) 0.077(7) 0.043(4) 0.001(5) 0.009(4) 0.027(5)
O1 0.123(8) 0.076(6) 0.049(5) 0.003(5) 0.009(4) 0.024(5)
C18 0.123(8) 0.078(6) 0.048(4) 0.003(5) 0.010(4) 0.025(5)
C19 0.123(8) 0.078(6) 0.047(4) 0.002(5) 0.009(4) 0.025(5)
N3' 0.123(9) 0.077(6) 0.048(5) 0.003(5) 0.010(5) 0.025(6)
O1' 0.122(8) 0.078(7) 0.044(4) 0.001(5) 0.008(5) 0.028(5)
C18' 0.123(8) 0.078(6) 0.047(4) 0.001(5) 0.009(4) 0.026(5)
C19' 0.123(8) 0.077(6) 0.048(4) 0.003(5) 0.010(4) 0.026(5)
C20 0.109(10) 0.127(10) 0.091(9) -0.001(8) -0.022(7) 0.002(7)
C21 0.110(10) 0.128(10) 0.091(9) 0.000(8) -0.022(7) 0.004(8)
C22 0.111(10) 0.131(10) 0.094(9) -0.001(8) -0.024(7) 0.004(7)
C23 0.115(10) 0.134(10) 0.100(9) -0.001(8) -0.026(7) 0.001(8)
C24 0.117(10) 0.135(10) 0.102(9) 0.000(8) -0.024(7) -0.002(8)
C25 0.114(10) 0.131(10) 0.098(9) 0.000(8) -0.021(7) -0.002(8)
C20' 0.105(10) 0.173(13) 0.104(11) 0.015(9) 0.013(8) 0.040(9)
C21' 0.105(10) 0.173(13) 0.106(11) 0.016(9) 0.013(8) 0.041(9)
C22' 0.107(10) 0.174(13) 0.109(11) 0.013(9) 0.013(8) 0.041(9)
C23' 0.108(10) 0.176(13) 0.111(11) 0.014(9) 0.013(8) 0.040(9)
C24' 0.109(10) 0.179(13) 0.110(11) 0.015(9) 0.015(8) 0.037(9)
C25' 0.107(10) 0.176(13) 0.106(10) 0.016(9) 0.015(8) 0.040(9)

loop_
_atom_type_symbol
_atom_type_description
_atom_type_scat_dispersion_real
_atom_type_scat_dispersion_imag
_atom_type_scat_source
C C 0.0033 0.0016 'International Tables Vol C Tables 4.2.6.8 and 6.1.1.4'
H H 0.0000 0.0000 'International Tables Vol C Tables 4.2.6.8 and 6.1.1.4'
N N 0.0061 0.0033 'International Tables Vol C Tables 4.2.6.8 and 6.1.1.4'
O O 0.0106 0.0060 'International Tables Vol C Tables 4.2.6.8 and 6.1.1.4'
I I -0.4742 1.8119 'International Tables Vol C Tables 4.2.6.8 and 6.1.1.4'
Au Au -2.0133 8.8022 'International Tables Vol C Tables 4.2.6.8 and 6.1.1.4'

loop_
_geom_angle_atom_site_label_1
_geom_angle_atom_site_label_2
_geom_angle_atom_site_label_3
_geom_angle
_geom_angle_site_symmetry_1
_geom_angle_site_symmetry_3
C1 Au1 I1 176.8(2) . .
C1 N1 C2 109.5(6) . .
C1 N1 C8 124.1(7) . .
C2 N1 C8 126.3(7) . .
C1 N2 C3 110.6(6) . .
C1 N2 C11 124.9(7) . .
C3 N2 C11 124.4(6) . .
N2 C1 N1 107.6(7) . .
N2 C1 Au1 125.2(6) . .
N1 C1 Au1 127.2(6) . .
N1 C2 C3 107.3(7) . .
N1 C2 C7 133.1(8) . .
C3 C2 C7 119.6(9) . .
C4 C3 N2 131.7(8) . .
C4 C3 C2 123.2(8) . .
N2 C3 C2 105.1(7) . .
C3 C4 C5 116.5(9) . .
C3 C4 H4 121.7 . .
C5 C4 H4 121.7 . .
C4 C5 C6 121.5(10) . .
C4 C5 H5 119.3 . .
C6 C5 H5 119.3 . .
C5 C6 C7 122.9(9) . .
C5 C6 H6 118.5 . .
C7 C6 H6 118.5 . .
C6 C7 C2 116.3(9) . .
C6 C7 H7 121.8 . .
C2 C7 H7 121.8 . .
N1 C8 C10 112.1(8) . .
N1 C8 C9 110.7(7) . .
C10 C8 C9 113.8(8) . .
N1 C8 H8 106.6 . .
C10 C8 H8 106.6 . .
C9 C8 H8 106.6 . .
C8 C9 H9A 109.5 . .
C8 C9 H9B 109.5 . .
H9A C9 H9B 109.5 . .
C8 C9 H9C 109.5 . .
H9A C9 H9C 109.5 . .
H9B C9 H9C 109.5 . .
C8 C10 H10A 109.5 . .
C8 C10 H10B 109.5 . .
H10A C10 H10B 109.5 . .
C8 C10 H10C 109.5 . .
H10A C10 H10C 109.5 . .
H10B C10 H10C 109.5 . .
C16 C11 C12 120.2(7) . .
C16 C11 N2 120.2(7) . .
C12 C11 N2 119.6(6) . .
C11 C12 C13 119.8(7) . .
C11 C12 H12 120.1 . .
C13 C12 H12 120.1 . .
C12 C13 C14 118.4(7) . .
C12 C13 C17 120.8(8) . .
C14 C13 C17 120.5(7) . .
C15 C14 C13 120.3(8) . .
C15 C14 H14 119.9 . .
C13 C14 H14 119.9 . .
C16 C15 C14 120.0(8) . .
C16 C15 H15 120.0 . .
C14 C15 H15 120.0 . .
C15 C16 C11 121.3(8) . .
C15 C16 H16 119.4 . .
C11 C16 H16 119.4 . .
N3' C17 N3 120(3) . .
N3' C17 O1' 128(4) . .
N3 C17 O1' 15(3) . .
N3' C17 O1 12(4) . .
N3 C17 O1 114(2) . .
O1' C17 O1 120(3) . .
N3' C17 C13 114(3) . .
N3 C17 C13 124.8(17) . .
O1' C17 C13 118(2) . .
O1 C17 C13 120.8(13) . .
C17 N3 C19 106(2) . .
C17 O1 C18 111(2) . .
C19 C18 O1 95.9(19) . .
C19 C18 H18A 112.8 . .
O1 C18 H18A 112.2 . .
C19 C18 H18B 112.2 . .
O1 C18 H18B 113.0 . .
H18A C18 H18B 110.0 . .
N3 C19 C18 111(2) . .
N3 C19 C20 109(2) . .
C18 C19 C20 104(3) . .
N3 C19 H19 110.6 . .
C18 C19 H19 111.3 . .
C20 C19 H19 111.0 . .
C17 N3' C19' 95(4) . .
C17 O1' C18' 104(3) . .
O1' C18' C19' 100(2) . .
O1' C18' H18C 111.1 . .
C19' C18' H18C 112.2 . .
O1' C18' H18D 112.2 . .
C19' C18' H18D 111.5 . .
H18C C18' H18D 109.5 . .
N3' C19' C18' 113(3) . .
N3' C19' C20' 120(3) . .
C18' C19' C20' 105(3) . .
N3' C19' H19' 105.0 . .
C18' C19' H19' 106.9 . .
C20' C19' H19' 106.8 . .
C21 C20 C25 120.0 . .
C21 C20 C19 118.6(14) . .
C25 C20 C19 121.4(14) . .
C20 C21 C22 120.0 . .
C20 C21 H21 120.0 . .
C22 C21 H21 120.0 . .
C23 C22 C21 120.0 . .
C23 C22 H22 120.0 . .
C21 C22 H22 120.0 . .
C22 C23 C24 120.0 . .
C22 C23 H23 120.0 . .
C24 C23 H23 120.0 . .
C25 C24 C23 120.0 . .
C25 C24 C24 97.3(15) . 5_565
C23 C24 C24 135.7(16) . 5_565
C25 C24 H24 120.0 . .
C23 C24 H24 120.0 . .
C24 C24 H24 32.5 5_565 .
C24 C25 C20 120.0 . .
C24 C25 H25 120.0 . .
C20 C25 H25 120.0 . .
C21' C20' C25' 120.0 . .
C21' C20' C19' 121.8(16) . .
C25' C20' C19' 118.1(16) . .
C22' C21' C20' 120.0 . .
C22' C21' C22' 28.9(11) . 5_575
C20' C21' C22' 136.1(13) . 5_575
C22' C21' C23' 68.0(14) . 5_575
C20' C21' C23' 161.6(9) . 5_575
C22' C21' C23' 43.9(7) 5_575 5_575
C22' C22' C21' 93(2) 5_575 .
C22' C22' C23' 124(3) 5_575 .
C21' C22' C23' 120.0 . .
C22' C22' C21' 57.8(18) 5_575 5_575
C21' C22' C21' 151.1(14) . 5_575
C23' C22' C21' 81.1(19) . 5_575
C22' C22' C23' 36(2) 5_575 5_575
C21' C22' C23' 70.5(13) . 5_575
C23' C22' C23' 160.2(14) . 5_575
C21' C22' C23' 83.9(12) 5_575 5_575
C24' C23' C22' 120.0 . .
C24' C23' C22' 127.4(7) . 5_575
C22' C23' C22' 19.8(11) . 5_575
C24' C23' C21' 161.6(8) . 5_575
C22' C23' C21' 55.0(15) . 5_575
C22' C23' C21' 41.5(7) 5_575 5_575
C24' C23' H23' 120.0 . .
C22' C23' H23' 120.0 . .
C22' C23' H23' 109.5 5_575 .
C21' C23' H23' 68.0 5_575 .
C23' C24' C25' 120.0 . .
C23' C24' H24' 120.0 . .
C25' C24' H24' 120.0 . .
C24' C25' C20' 120.0 . .
C24' C25' H25' 120.0 . .
C20' C25' H25' 120.0 . .

loop_
_geom_bond_atom_site_label_1
_geom_bond_atom_site_label_2
_geom_bond_distance
_geom_bond_site_symmetry_2
Au1 C1 2.018(8) .
Au1 I1 2.5459(8) .
N1 C1 1.343(9) .
N1 C2 1.375(10) .
N1 C8 1.483(10) .
N2 C1 1.333(10) .
N2 C3 1.387(10) .
N2 C11 1.417(9) .
C2 C3 1.389(11) .
C2 C7 1.413(12) .
C3 C4 1.371(12) .
C4 C5 1.378(13) .
C4 H4 0.9300 .
C5 C6 1.373(14) .
C5 H5 0.9300 .
C6 C7 1.372(14) .
C6 H6 0.9300 .
C7 H7 0.9300 .
C8 C10 1.500(12) .
C8 C9 1.527(11) .
C8 H8 0.9800 .
C9 H9A 0.9600 .
C9 H9B 0.9600 .
C9 H9C 0.9600 .
C10 H10A 0.9600 .
C10 H10B 0.9600 .
C10 H10C 0.9600 .
C11 C16 1.385(11) .
C11 C12 1.385(11) .
C12 C13 1.389(11) .
C12 H12 0.9300 .
C13 C14 1.439(12) .
C13 C17 1.467(12) .
C14 C15 1.367(12) .
C14 H14 0.9300 .
C15 C16 1.361(11) .
C15 H15 0.9300 .
C16 H16 0.9300 .
C17 N3' 1.29(8) .
C17 N3 1.28(3) .
C17 O1' 1.32(5) .
C17 O1 1.35(3) .
N3 C19 1.46(3) .
O1 C18 1.51(3) .
C18 C19 1.504(18) .
C18 H18A 0.9700 .
C18 H18B 0.9700 .
C19 C20 1.53(3) .
C19 H19 0.9800 .
N3' C19' 1.51(6) .
O1' C18' 1.48(5) .
C18' C19' 1.513(18) .
C18' H18C 0.9700 .
C18' H18D 0.9700 .
C19' C20' 1.71(4) .
C19' H19' 0.9800 .
C20 C21 1.3900 .
C20 C25 1.3900 .
C21 C22 1.3900 .
C21 H21 0.9300 .
C22 C23 1.3900 .
C22 H22 0.9300 .
C23 C24 1.3900 .
C23 H23 0.9300 .
C24 C25 1.3900 .
C24 C24 1.91(3) 5_565
C24 H24 0.9300 .
C25 H25 0.9300 .
C20' C21' 1.3900 .
C20' C25' 1.3901 .
C21' C22' 1.3899 .
C21' C22' 1.64(3) 5_575
C21' C23' 1.98(3) 5_575
C22' C22' 0.79(3) 5_575
C22' C23' 1.3901 .
C22' C21' 1.64(3) 5_575
C22' C23' 1.95(4) 5_575
C23' C24' 1.3900 .
C23' C22' 1.95(4) 5_575
C23' C21' 1.98(3) 5_575
C23' H23' 0.9300 .
C24' C25' 1.3900 .
C24' H24' 0.9300 .
C25' H25' 0.9300 .

loop_
_geom_torsion_atom_site_label_1
_geom_torsion_atom_site_label_2
_geom_torsion_atom_site_label_3
_geom_torsion_atom_site_label_4
_geom_torsion
_geom_torsion_site_symmetry_1
_geom_torsion_site_symmetry_4
C3 N2 C1 N1 1.1(8) . .
C11 N2 C1 N1 176.9(6) . .
C3 N2 C1 Au1 178.1(5) . .
C11 N2 C1 Au1 -6.1(10) . .
C2 N1 C1 N2 -1.0(8) . .
C8 N1 C1 N2 -177.8(6) . .
C2 N1 C1 Au1 -177.9(5) . .
C8 N1 C1 Au1 5.2(11) . .
I1 Au1 C1 N2 -70(4) . .
I1 Au1 C1 N1 107(4) . .
C1 N1 C2 C3 0.6(8) . .
C8 N1 C2 C3 177.3(7) . .
C1 N1 C2 C7 -178.6(8) . .
C8 N1 C2 C7 -1.8(13) . .
C1 N2 C3 C4 -179.9(9) . .
C11 N2 C3 C4 4.2(13) . .
C1 N2 C3 C2 -0.7(8) . .
C11 N2 C3 C2 -176.6(6) . .
N1 C2 C3 C4 179.4(7) . .
C7 C2 C3 C4 -1.4(12) . .
N1 C2 C3 N2 0.1(8) . .
C7 C2 C3 N2 179.4(7) . .
N2 C3 C4 C5 -179.8(8) . .
C2 C3 C4 C5 1.1(13) . .
C3 C4 C5 C6 -0.5(14) . .
C4 C5 C6 C7 0.1(16) . .
C5 C6 C7 C2 -0.3(14) . .
N1 C2 C7 C6 179.9(8) . .
C3 C2 C7 C6 0.9(12) . .
C1 N1 C8 C10 -121.9(9) . .
C2 N1 C8 C10 61.8(10) . .
C1 N1 C8 C9 109.8(8) . .
C2 N1 C8 C9 -66.5(10) . .
C1 N2 C11 C16 68.5(10) . .
C3 N2 C11 C16 -116.2(9) . .
C1 N2 C11 C12 -110.6(9) . .
C3 N2 C11 C12 64.7(10) . .
C16 C11 C12 C13 -1.0(12) . .
N2 C11 C12 C13 178.1(7) . .
C11 C12 C13 C14 0.0(12) . .
C11 C12 C13 C17 -173.6(8) . .
C12 C13 C14 C15 1.1(13) . .
C17 C13 C14 C15 174.8(9) . .
C13 C14 C15 C16 -1.3(14) . .
C14 C15 C16 C11 0.3(14) . .
C12 C11 C16 C15 0.8(13) . .
N2 C11 C16 C15 -178.3(8) . .
C12 C13 C17 N3' -12(5) . .
C14 C13 C17 N3' 175(5) . .
C12 C13 C17 N3 154(2) . .
C14 C13 C17 N3 -20(2) . .
C12 C13 C17 O1' 169(3) . .
C14 C13 C17 O1' -4(3) . .
C12 C13 C17 O1 -23(2) . .
C14 C13 C17 O1 164(2) . .
N3' C17 N3 C19 -8(6) . .
O1' C17 N3 C19 120(18) . .
O1 C17 N3 C19 4(3) . .
C13 C17 N3 C19 -173.1(15) . .
N3' C17 O1 C18 125(27) . .
N3 C17 O1 C18 5(3) . .
O1' C17 O1 C18 -11(5) . .
C13 C17 O1 C18 -178(2) . .
C17 O1 C18 C19 -10(3) . .
C17 N3 C19 C18 -11(3) . .
C17 N3 C19 C20 -124(2) . .
O1 C18 C19 N3 12(3) . .
O1 C18 C19 C20 129(2) . .
N3 C17 N3' C19' 17(7) . .
O1' C17 N3' C19' 2(6) . .
O1 C17 N3' C19' -48(23) . .
C13 C17 N3' C19' -176(2) . .
N3' C17 O1' C18' -2(6) . .
N3 C17 O1' C18' -62(15) . .
O1 C17 O1' C18' 9(5) . .
C13 C17 O1' C18' 176.5(18) . .
C17 O1' C18' C19' 0(4) . .
C17 N3' C19' C18' -2(6) . .
C17 N3' C19' C20' 122(4) . .
O1' C18' C19' N3' 1(5) . .
O1' C18' C19' C20' -131(3) . .
N3 C19 C20 C21 -156.0(16) . .
C18 C19 C20 C21 86(2) . .
N3 C19 C20 C25 23(2) . .
C18 C19 C20 C25 -95(2) . .
C25 C20 C21 C22 0.0 . .
C19 C20 C21 C22 179.4(13) . .
C20 C21 C22 C23 0.0 . .
C21 C22 C23 C24 0.0 . .
C22 C23 C24 C25 0.0 . .
C22 C23 C24 C24 143.4(14) . 5_565
C23 C24 C25 C20 0.0 . .
C24 C24 C25 C20 -155.2(11) 5_565 .
C21 C20 C25 C24 0.0 . .
C19 C20 C25 C24 -179.3(13) . .
N3' C19' C20' C21' 130(4) . .
C18' C19' C20' C21' -103(2) . .
N3' C19' C20' C25' -48(4) . .
C18' C19' C20' C25' 80(2) . .
C25' C20' C21' C22' 0.0 . .
C19' C20' C21' C22' -177.4(12) . .
C25' C20' C21' C22' -30.8(14) . 5_575
C19' C20' C21' C22' 151.8(19) . 5_575
C25' C20' C21' C23' -111(5) . 5_575
C19' C20' C21' C23' 71(5) . 5_575
C20' C21' C22' C22' -133(2) . 5_575
C23' C21' C22' C22' 28.9(16) 5_575 5_575
C20' C21' C22' C23' 0.0 . .
C22' C21' C22' C23' 133(2) 5_575 .
C23' C21' C22' C23' 161.5(11) 5_575 .
C20' C21' C22' C21' -133(3) . 5_575
C22' C21' C22' C21' 0.0(12) 5_575 5_575
C23' C21' C22' C21' 29(3) 5_575 5_575
C20' C21' C22' C23' -161.5(11) . 5_575
C22' C21' C22' C23' -28.9(16) 5_575 5_575
C22' C22' C23' C24' 117.9(17) 5_575 .
C21' C22' C23' C24' 0.0 . .
C21' C22' C23' C24' 158.9(11) 5_575 .
C23' C22' C23' C24' 118(3) 5_575 .
C21' C22' C23' C22' -117.9(17) . 5_575
C21' C22' C23' C22' 41.1(17) 5_575 5_575
C23' C22' C23' C22' 0.0(14) 5_575 5_575
C22' C22' C23' C21' -41.1(17) 5_575 5_575
C21' C22' C23' C21' -158.9(11) . 5_575
C23' C22' C23' C21' -41(3) 5_575 5_575
C22' C23' C24' C25' 0.0 . .
C22' C23' C24' C25' 22.1(13) 5_575 .
C21' C23' C24' C25' 69(5) 5_575 .
C23' C24' C25' C20' 0.0 . .
C21' C20' C25' C24' 0.0 . .
C19' C20' C25' C24' 177.5(11) . .
